data_4310740
loop_
_publ_author_name
'Chia-Fu Tsai'
'Hsing-Jen Chen'
'Jr-Chiuan Chang'
'Cheng-Hsiang Hung'
'Chun-Chia Lai'
'Ching-Han Hu'
'Jui-Hsien Huang'

_publ_section_title
;
 Metal-Induced Coordination Inversion and Carbon-Nitrogen Bond
 Rearrangement. Structurally Characterized Phenyl Isocyanate Inserted into
 Aluminum Methyl Compounds and O- and N-Bound Aluminum Compounds
;
_journal_name_full 'Inorganic Chemistry'
_journal_page_first 2183
_journal_page_last 2188
_journal_paper_doi 10.1021/ic035261z
_journal_volume 43
_journal_year 2004
_chemical_formula_sum 'C16 H22 Al N3 O'
_chemical_formula_weight 299.35
_chemical_name_systematic
; 
 ? 
;
_space_group_IT_number 14
_symmetry_cell_setting monoclinic
_symmetry_space_group_name_Hall '-P 2ybc'
_symmetry_space_group_name_H-M 'P 1 21/c 1'
_atom_sites_solution_hydrogens geom
_atom_sites_solution_primary direct
_atom_sites_solution_secondary difmap
_audit_creation_method SHELXL-97
_cell_angle_alpha 90.00
_cell_angle_beta 102.323(3)
_cell_angle_gamma 90.00
_cell_formula_units_Z 4
_cell_length_a 8.3661(12)
_cell_length_b 21.722(3)
_cell_length_c 9.7502(14)
_cell_measurement_temperature 293(2)
_cell_volume 1731.1(4)
_computing_cell_refinement 'Bruker SMART'
_computing_data_collection 'Bruker SMART'
_computing_data_reduction 'Bruker SHELXTL'
_computing_molecular_graphics 'Bruker SHELXTL'
_computing_publication_material 'Bruker SHELXTL'
_computing_structure_refinement 'SHELXL-97 (Sheldrick, 1997)'
_computing_structure_solution 'SHELXS-97 (Sheldrick, 1990)'
_diffrn_ambient_temperature 293(2)
_diffrn_measured_fraction_theta_full 1.000
_diffrn_measured_fraction_theta_max 1.000
_diffrn_measurement_device_type 'CCD area detector'
_diffrn_measurement_method 'phi and omega scans'
_diffrn_radiation_monochromator graphite
_diffrn_radiation_source 'fine-focus sealed tube'
_diffrn_radiation_type MoK\a
_diffrn_radiation_wavelength 0.71073
_diffrn_reflns_av_R_equivalents 0.0816
_diffrn_reflns_av_sigmaI/netI 0.0917
_diffrn_reflns_limit_h_max 8
_diffrn_reflns_limit_h_min -8
_diffrn_reflns_limit_k_max 21
_diffrn_reflns_limit_k_min -21
_diffrn_reflns_limit_l_max 9
_diffrn_reflns_limit_l_min -8
_diffrn_reflns_number 6135
_diffrn_reflns_theta_full 20.82
_diffrn_reflns_theta_max 20.82
_diffrn_reflns_theta_min 1.87
_exptl_absorpt_coefficient_mu 0.120
_exptl_absorpt_correction_T_max 0.9486
_exptl_absorpt_correction_T_min 0.4764
_exptl_absorpt_correction_type 'Empirical Used SADABS'
_exptl_crystal_colour colorless
_exptl_crystal_density_diffrn 1.149
_exptl_crystal_density_method 'not measured'
_exptl_crystal_description block
_exptl_crystal_F_000 640
_exptl_crystal_size_max 0.45
_exptl_crystal_size_mid 0.30
_exptl_crystal_size_min 0.24
_refine_diff_density_max 0.274
_refine_diff_density_min -0.277
_refine_diff_density_rms 0.079
_refine_ls_extinction_coef 0.007(3)
_refine_ls_extinction_expression Fc^*^=kFc[1+0.001xFc^2^\l^3^/sin(2\q)]^-1/4^
_refine_ls_extinction_method SHELXL
_refine_ls_goodness_of_fit_ref 0.982
_refine_ls_hydrogen_treatment mixed
_refine_ls_matrix_type full
_refine_ls_number_parameters 195
_refine_ls_number_reflns 1817
_refine_ls_number_restraints 0
_refine_ls_restrained_S_all 0.982
_refine_ls_R_factor_all 0.1120
_refine_ls_R_factor_gt 0.0726
_refine_ls_shift/su_max 0.057
_refine_ls_shift/su_mean 0.007
_refine_ls_structure_factor_coef Fsqd
_refine_ls_weighting_details 'calc w=1/[\s^2^(Fo^2^)+(0.1228P)^2^+0.0000P] where P=(Fo^2^+2Fc^2^)/3'
_refine_ls_weighting_scheme calc
_refine_ls_wR_factor_gt 0.2072
_refine_ls_wR_factor_ref 0.2200
_reflns_number_gt 990
_reflns_number_total 1817
_reflns_threshold_expression >2sigma(I)
_cod_data_source_file ic035261zsi20031030_105444.cif
_cod_data_source_block hjh071m
_cod_depositor_comments
;
The following automatic conversions were performed:
'_symmetry_cell_setting' value 'Monoclinic' changed to 'monoclinic'
according to '/home/saulius/struct/CIF-dictionaries/cif_core.dic'
dictionary named 'cif_core.dic' version 2.4.1 from 2010-06-29.

Automatic conversion script
Id: cif_fix_enum 1527 2010-12-29 10:47:43Z saulius 
;
_cod_database_code 4310740

loop_
_symmetry_equiv_pos_as_xyz
'x, y, z'
'-x, y+1/2, -z+1/2'
'-x, -y, -z'
'x, -y-1/2, z-1/2'

loop_
_atom_site_label
_atom_site_type_symbol
_atom_site_fract_x
_atom_site_fract_y
_atom_site_fract_z
_atom_site_U_iso_or_equiv
_atom_site_adp_type
_atom_site_occupancy
_atom_site_symmetry_multiplicity
_atom_site_calc_flag
_atom_site_refinement_flags
_atom_site_disorder_assembly
_atom_site_disorder_group
Al1 Al 0.0443(3) 0.64917(9) 0.2216(2) 0.0625(8) Uani 1 1 d . . .
O1 O 0.0150(6) 0.6545(2) 0.4017(5) 0.0695(14) Uani 1 1 d . . .
N2 N 0.2552(8) 0.6603(2) 0.5674(6) 0.0634(16) Uani 1 1 d . . .
N1 N 0.2751(7) 0.6565(2) 0.2496(7) 0.0637(17) Uani 1 1 d . . .
N3 N 0.0218(7) 0.6115(2) 0.6124(6) 0.0666(17) Uani 1 1 d . . .
C12 C 0.0967(10) 0.6419(3) 0.5245(8) 0.061(2) Uani 1 1 d . . .
C6 C 0.3750(9) 0.6206(4) 0.6516(8) 0.0628(19) Uani 1 1 d . . .
C5 C 0.3145(9) 0.7088(3) 0.4819(8) 0.073(2) Uani 1 1 d . . .
H5A H 0.4008 0.7322 0.5420 0.087 Uiso 1 1 calc R . .
H5B H 0.2254 0.7370 0.4461 0.087 Uiso 1 1 calc R . .
C4 C 0.3781(10) 0.6835(3) 0.3611(9) 0.067(2) Uani 1 1 d . . .
C3 C 0.5343(10) 0.6813(4) 0.3397(11) 0.087(3) Uani 1 1 d . . .
H3 H 0.6266 0.6973 0.3993 0.104 Uiso 1 1 calc R . .
C7 C 0.3792(9) 0.5597(4) 0.6210(8) 0.071(2) Uani 1 1 d . . .
H7 H 0.3074 0.5436 0.5431 0.086 Uiso 1 1 calc R . .
C1 C 0.3707(11) 0.6366(3) 0.1609(9) 0.082(2) Uani 1 1 d . . .
H1 H 0.3326 0.6162 0.0764 0.098 Uiso 1 1 calc R . .
C16 C -0.0209(9) 0.5659(3) 0.1563(8) 0.085(2) Uani 1 1 d . . .
H16A H 0.0426 0.5364 0.2184 0.127 Uiso 1 1 calc R . .
H16B H -0.0024 0.5604 0.0632 0.127 Uiso 1 1 calc R . .
H16C H -0.1349 0.5601 0.1552 0.127 Uiso 1 1 calc R . .
C11 C 0.4904(11) 0.6448(4) 0.7643(9) 0.082(2) Uani 1 1 d . . .
H11 H 0.4912 0.6867 0.7843 0.098 Uiso 1 1 calc R . .
C13 C 0.0764(9) 0.6131(4) 0.7668(7) 0.084(2) Uani 1 1 d . . .
H13A H 0.1298 0.5751 0.7990 0.126 Uiso 1 1 calc R . .
H13B H -0.0166 0.6187 0.8086 0.126 Uiso 1 1 calc R . .
H13C H 0.1514 0.6466 0.7932 0.126 Uiso 1 1 calc R . .
C10 C 0.6013(11) 0.6065(5) 0.8443(9) 0.096(3) Uani 1 1 d . . .
H10 H 0.6797 0.6225 0.9179 0.115 Uiso 1 1 calc R . .
C14 C -0.1344(9) 0.5817(4) 0.5607(9) 0.097(3) Uani 1 1 d . . .
H14A H -0.2206 0.6073 0.5800 0.146 Uiso 1 1 calc R . .
H14B H -0.1361 0.5427 0.6066 0.146 Uiso 1 1 calc R . .
H14C H -0.1502 0.5755 0.4612 0.146 Uiso 1 1 calc R . .
C2 C 0.5320(11) 0.6514(4) 0.2156(11) 0.083(3) Uani 1 1 d . . .
H2 H 0.6213 0.6428 0.1761 0.100 Uiso 1 1 calc R . .
C8 C 0.4903(12) 0.5218(4) 0.7061(11) 0.098(3) Uani 1 1 d . . .
H8 H 0.4914 0.4798 0.6873 0.117 Uiso 1 1 calc R . .
C9 C 0.5987(11) 0.5460(6) 0.8181(10) 0.097(3) Uani 1 1 d . . .
H9 H 0.6715 0.5201 0.8767 0.117 Uiso 1 1 calc R . .
C15 C -0.0702(9) 0.7191(3) 0.1248(8) 0.086(3) Uani 1 1 d . . .
H15A H -0.1820 0.7185 0.1342 0.129 Uiso 1 1 calc R . .
H15B H -0.0665 0.7172 0.0271 0.129 Uiso 1 1 calc R . .
H15C H -0.0189 0.7564 0.1648 0.129 Uiso 1 1 calc R . .

loop_
_atom_site_aniso_label
_atom_site_aniso_U_11
_atom_site_aniso_U_22
_atom_site_aniso_U_33
_atom_site_aniso_U_23
_atom_site_aniso_U_13
_atom_site_aniso_U_12
Al1 0.0580(15) 0.0716(14) 0.0565(16) 0.0084(12) 0.0095(11) 0.0015(11)
O1 0.063(3) 0.095(4) 0.050(3) 0.007(3) 0.010(3) 0.010(3)
N2 0.070(5) 0.061(4) 0.057(4) -0.002(3) 0.010(3) -0.007(3)
N1 0.048(4) 0.077(4) 0.069(4) 0.002(3) 0.019(4) 0.003(3)
N3 0.062(4) 0.075(4) 0.062(5) 0.008(3) 0.013(4) -0.008(3)
C12 0.063(6) 0.058(5) 0.060(6) 0.002(4) 0.011(5) 0.004(4)
C6 0.070(5) 0.073(5) 0.044(5) -0.002(4) 0.007(4) 0.002(4)
C5 0.082(6) 0.057(4) 0.078(6) 0.005(4) 0.013(5) -0.015(4)
C4 0.053(5) 0.077(5) 0.072(6) 0.007(4) 0.018(5) -0.009(4)
C3 0.065(6) 0.092(6) 0.103(8) 0.025(6) 0.018(5) -0.010(5)
C7 0.075(6) 0.063(5) 0.064(6) -0.005(4) -0.011(4) 0.005(4)
C1 0.080(7) 0.091(6) 0.077(6) 0.015(5) 0.024(5) 0.026(5)
C16 0.090(6) 0.085(5) 0.075(6) -0.007(4) 0.008(4) -0.001(4)
C11 0.085(6) 0.092(6) 0.063(6) -0.027(5) 0.005(5) -0.001(5)
C13 0.087(6) 0.120(7) 0.046(6) 0.006(5) 0.016(4) -0.007(5)
C10 0.073(6) 0.132(9) 0.079(7) -0.016(7) 0.006(5) 0.009(6)
C14 0.071(6) 0.123(7) 0.094(7) 0.016(6) 0.009(5) -0.024(5)
C2 0.061(6) 0.095(6) 0.103(8) 0.024(6) 0.039(5) 0.015(5)
C8 0.102(7) 0.094(7) 0.098(8) 0.004(6) 0.023(6) 0.005(6)
C9 0.088(7) 0.117(8) 0.079(7) 0.016(6) 0.000(6) 0.032(6)
C15 0.075(6) 0.082(5) 0.094(6) 0.027(5) 0.002(5) -0.008(4)

loop_
_atom_type_symbol
_atom_type_description
_atom_type_scat_dispersion_real
_atom_type_scat_dispersion_imag
_atom_type_scat_source
C C 0.0033 0.0016 'International Tables Vol C Tables 4.2.6.8 and 6.1.1.4'
H H 0.0000 0.0000 'International Tables Vol C Tables 4.2.6.8 and 6.1.1.4'
N N 0.0061 0.0033 'International Tables Vol C Tables 4.2.6.8 and 6.1.1.4'
O O 0.0106 0.0060 'International Tables Vol C Tables 4.2.6.8 and 6.1.1.4'
Al Al 0.0645 0.0514 'International Tables Vol C Tables 4.2.6.8 and 6.1.1.4'

loop_
_geom_angle_atom_site_label_1
_geom_angle_atom_site_label_2
_geom_angle_atom_site_label_3
_geom_angle
_geom_angle_site_symmetry_1
_geom_angle_site_symmetry_3
_geom_angle_publ_flag
O1 Al1 N1 101.4(3) . . ?
O1 Al1 C15 105.4(3) . . ?
N1 Al1 C15 112.8(3) . . ?
O1 Al1 C16 106.6(3) . . ?
N1 Al1 C16 109.2(3) . . ?
C15 Al1 C16 119.5(3) . . ?
C12 O1 Al1 137.2(5) . . ?
C12 N2 C6 120.8(6) . . ?
C12 N2 C5 116.9(6) . . ?
C6 N2 C5 117.9(6) . . ?
C4 N1 C1 106.5(7) . . ?
C4 N1 Al1 126.9(5) . . ?
C1 N1 Al1 126.6(6) . . ?
C12 N3 C14 120.6(6) . . ?
C12 N3 C13 123.7(6) . . ?
C14 N3 C13 115.1(6) . . ?
O1 C12 N3 118.4(7) . . ?
O1 C12 N2 121.1(7) . . ?
N3 C12 N2 120.4(7) . . ?
C7 C6 C11 119.5(8) . . ?
C7 C6 N2 120.5(7) . . ?
C11 C6 N2 120.1(7) . . ?
N2 C5 C4 113.3(5) . . ?
C3 C4 N1 108.9(7) . . ?
C3 C4 C5 130.2(8) . . ?
N1 C4 C5 120.9(7) . . ?
C4 C3 C2 108.5(8) . . ?
C6 C7 C8 119.7(8) . . ?
N1 C1 C2 109.7(8) . . ?
C10 C11 C6 119.4(8) . . ?
C9 C10 C11 120.7(9) . . ?
C3 C2 C1 106.3(7) . . ?
C7 C8 C9 119.9(8) . . ?
C10 C9 C8 120.8(9) . . ?

loop_
_geom_bond_atom_site_label_1
_geom_bond_atom_site_label_2
_geom_bond_distance
_geom_bond_site_symmetry_2
_geom_bond_publ_flag
Al1 O1 1.828(5) . ?
Al1 N1 1.898(6) . ?
Al1 C15 1.932(7) . ?
Al1 C16 1.956(7) . ?
O1 C12 1.276(8) . ?
N2 C12 1.362(9) . ?
N2 C6 1.440(9) . ?
N2 C5 1.493(8) . ?
N1 C4 1.367(8) . ?
N1 C1 1.367(9) . ?
N3 C12 1.339(8) . ?
N3 C14 1.449(8) . ?
N3 C13 1.478(8) . ?
C6 C7 1.358(9) . ?
C6 C11 1.402(10) . ?
C5 C4 1.497(10) . ?
C4 C3 1.368(9) . ?
C3 C2 1.369(10) . ?
C7 C8 1.378(10) . ?
C1 C2 1.379(10) . ?
C11 C10 1.361(11) . ?
C10 C9 1.337(11) . ?
C8 C9 1.367(11) . ?
